data_7135328
loop_
_publ_author_name
'Wang, Zhengcheng'
'Gao, Lin'
'Yu, Qi'
'Wang, Guo-Ming'

_publ_section_title
;
 Substituent-modulated organic single crystals with rapid natural light
 photomechanical response
;
_journal_name_full 'Chemical Communications'
_journal_paper_doi 10.1039/D5CC05755H
_journal_year 2026
_chemical_formula_moiety 'C23 H15 N'
_chemical_formula_sum 'C23 H15 N'
_chemical_formula_weight 305.36
_space_group_crystal_system monoclinic
_space_group_IT_number 14
_space_group_name_Hall '-P 2ybc'
_space_group_name_H-M_alt 'P 1 21/c 1'
_atom_sites_solution_hydrogens geom
_atom_sites_solution_primary dual
_audit_creation_date 2025-07-02
_audit_creation_method
;
Olex2 1.5
(compiled 2022.04.07 svn.rca3783a0 for OlexSys, GUI svn.r6498)
;
_audit_update_record
;
2025-07-02 deposited with the CCDC.	2025-12-08 downloaded from the CCDC.
;
_cell_angle_alpha 90
_cell_angle_beta 109.188(2)
_cell_angle_gamma 90
_cell_formula_units_Z 4
_cell_length_a 18.3518(3)
_cell_length_b 5.28900(10)
_cell_length_c 17.3164(3)
_cell_measurement_reflns_used 7521
_cell_measurement_temperature 149.99(10)
_cell_measurement_theta_max 76.7410
_cell_measurement_theta_min 2.5420
_cell_volume 1587.40(5)
_computing_molecular_graphics 'Olex2 1.5 (Dolomanov et al., 2009)'
_computing_publication_material 'Olex2 1.5 (Dolomanov et al., 2009)'
_computing_structure_refinement 'SHELXL 2019/3 (Sheldrick, 2015)'
_computing_structure_solution 'SHELXT 2018/2 (Sheldrick, 2018)'
_diffrn_ambient_temperature 150.15
_diffrn_measured_fraction_theta_full 0.998
_diffrn_measured_fraction_theta_max 0.951
_diffrn_measurement_device_type 'Bruker APEX-II CCD'
_diffrn_radiation_type CuK\a
_diffrn_radiation_wavelength 1.54184
_diffrn_reflns_av_R_equivalents 0.0214
_diffrn_reflns_av_unetI/netI 0.0230
_diffrn_reflns_Laue_measured_fraction_full 0.998
_diffrn_reflns_Laue_measured_fraction_max 0.951
_diffrn_reflns_limit_h_max 21
_diffrn_reflns_limit_h_min -23
_diffrn_reflns_limit_k_max 6
_diffrn_reflns_limit_k_min -4
_diffrn_reflns_limit_l_max 21
_diffrn_reflns_limit_l_min -21
_diffrn_reflns_number 9726
_diffrn_reflns_point_group_measured_fraction_full 0.998
_diffrn_reflns_point_group_measured_fraction_max 0.951
_diffrn_reflns_theta_full 67.684
_diffrn_reflns_theta_max 76.972
_diffrn_reflns_theta_min 2.549
_exptl_absorpt_coefficient_mu 0.567
_exptl_absorpt_correction_T_max 1
_exptl_absorpt_correction_T_min 0.7469
_exptl_absorpt_correction_type multi-scan
_exptl_crystal_colour colourless
_exptl_crystal_colour_primary colourless
_exptl_crystal_density_diffrn 1.278
_exptl_crystal_description block
_exptl_crystal_F_000 640
_exptl_crystal_size_max 0.36
_exptl_crystal_size_mid 0.29
_exptl_crystal_size_min 0.25
_refine_diff_density_max 0.158
_refine_diff_density_min -0.171
_refine_diff_density_rms 0.038
_refine_ls_extinction_method none
_refine_ls_goodness_of_fit_ref 1.066
_refine_ls_hydrogen_treatment constr
_refine_ls_matrix_type full
_refine_ls_number_parameters 217
_refine_ls_number_reflns 3189
_refine_ls_number_restraints 0
_refine_ls_restrained_S_all 1.066
_refine_ls_R_factor_all 0.0389
_refine_ls_R_factor_gt 0.0355
_refine_ls_shift/su_max 0.000
_refine_ls_shift/su_mean 0.000
_refine_ls_structure_factor_coef Fsqd
_refine_ls_weighting_details 'w=1/[\s^2^(Fo^2^)+(0.0533P)^2^+0.2545P] where P=(Fo^2^+2Fc^2^)/3'
_refine_ls_weighting_scheme calc
_refine_ls_wR_factor_gt 0.0967
_refine_ls_wR_factor_ref 0.0997
_reflns_Friedel_coverage 0.000
_reflns_number_gt 2866
_reflns_number_total 3189
_reflns_threshold_expression 'I > 2\s(I)'
_cod_data_source_file d5cc05755h8.cif
_cod_data_source_block ov_z-3an2pa_autored
_cod_database_code 7135328
_shelx_shelxl_version_number 2019/3
_shelx_space_group_comment
;
The symmetry employed for this shelxl refinement is uniquely defined
by the following loop, which should always be used as a source of
symmetry information in preference to the above space-group names.
They are only intended as comments.
;
_shelx_estimated_absorpt_t_max 0.871
_shelx_estimated_absorpt_t_min 0.822
_olex2_refinement_description
;
1. Fixed Uiso
 At 1.2 times of:
  All C(H) groups
2.a Aromatic/amide H refined with riding coordinates:
 C15(H15), C19(H19), C23(H23), C7(H7), C11(H11), C4(H4), C20(H20), C22(H22),
 C21(H21), C12(H12), C3(H3), C14(H14), C1(H1), C13(H13), C2(H2)
;
_olex2_submission_special_instructions 'No special instructions were received'

loop_
_space_group_symop_operation_xyz
'x, y, z'
'-x, y+1/2, -z+1/2'
'-x, -y, -z'
'x, -y-1/2, z-1/2'

loop_
_atom_site_label
_atom_site_type_symbol
_atom_site_fract_x
_atom_site_fract_y
_atom_site_fract_z
_atom_site_U_iso_or_equiv
_atom_site_adp_type
_atom_site_occupancy
_atom_site_site_symmetry_order
_atom_site_calc_flag
_atom_site_refinement_flags_posn
_atom_site_refinement_flags_adp
_atom_site_refinement_flags_occupancy
_atom_site_disorder_assembly
_atom_site_disorder_group
N1 N 0.34422(6) 0.5288(2) 0.45090(6) 0.0421(3) Uani 1 1 d . . . . .
C18 C 0.42022(6) 0.05732(18) 0.59917(5) 0.0251(2) Uani 1 1 d . . . . .
C10 C 0.22028(5) 0.36878(19) 0.56713(6) 0.0258(2) Uani 1 1 d . . . . .
C5 C 0.20708(5) 0.55108(19) 0.62060(6) 0.0260(2) Uani 1 1 d . . . . .
C9 C 0.16642(6) 0.33475(19) 0.48811(6) 0.0267(2) Uani 1 1 d . . . . .
C6 C 0.14084(6) 0.7121(2) 0.59300(6) 0.0284(2) Uani 1 1 d . . . . .
C17 C 0.34641(6) 0.3896(2) 0.50213(6) 0.0287(2) Uani 1 1 d . . . . .
C15 C 0.29058(6) 0.21191(19) 0.59698(6) 0.0272(2) Uani 1 1 d . . . . .
H15 H 0.294230 0.099281 0.640829 0.033 Uiso 1 1 calc R U . . .
C16 C 0.34984(5) 0.21446(18) 0.56755(5) 0.0252(2) Uani 1 1 d . . . . .
C19 C 0.41894(6) -0.16329(19) 0.64309(6) 0.0285(2) Uani 1 1 d . . . . .
H19 H 0.372415 -0.213748 0.651456 0.034 Uiso 1 1 calc R U . . .
C23 C 0.48894(6) 0.1261(2) 0.58674(6) 0.0283(2) Uani 1 1 d . . . . .
H23 H 0.490737 0.274562 0.556551 0.034 Uiso 1 1 calc R U . . .
C8 C 0.09947(6) 0.4940(2) 0.46205(6) 0.0290(2) Uani 1 1 d . . . . .
C7 C 0.08902(6) 0.6797(2) 0.51425(6) 0.0314(2) Uani 1 1 d . . . . .
H7 H 0.045325 0.787606 0.495694 0.038 Uiso 1 1 calc R U . . .
C11 C 0.17376(6) 0.1412(2) 0.43333(6) 0.0315(2) Uani 1 1 d . . . . .
H11 H 0.217307 0.032157 0.449515 0.038 Uiso 1 1 calc R U . . .
C4 C 0.25839(6) 0.5843(2) 0.70247(6) 0.0301(2) Uani 1 1 d . . . . .
H4 H 0.302459 0.478554 0.722322 0.036 Uiso 1 1 calc R U . . .
C20 C 0.48453(6) -0.3088(2) 0.67447(6) 0.0322(2) Uani 1 1 d . . . . .
H20 H 0.483064 -0.457401 0.704732 0.039 Uiso 1 1 calc R U . . .
C22 C 0.55462(6) -0.0210(2) 0.61817(6) 0.0330(2) Uani 1 1 d . . . . .
H22 H 0.601217 0.027787 0.609654 0.040 Uiso 1 1 calc R U . . .
C21 C 0.55262(6) -0.2383(2) 0.66187(6) 0.0334(2) Uani 1 1 d . . . . .
H21 H 0.597669 -0.338943 0.683183 0.040 Uiso 1 1 calc R U . . .
C12 C 0.11931(7) 0.1108(2) 0.35837(7) 0.0355(3) Uani 1 1 d . . . . .
H12 H 0.125315 -0.018925 0.323000 0.043 Uiso 1 1 calc R U . . .
C3 C 0.24522(6) 0.7645(2) 0.75239(6) 0.0354(3) Uani 1 1 d . . . . .
H3 H 0.279776 0.781628 0.806689 0.042 Uiso 1 1 calc R U . . .
C14 C 0.04425(6) 0.4557(2) 0.38246(6) 0.0357(3) Uani 1 1 d . . . . .
H14 H 0.000138 0.561954 0.364315 0.043 Uiso 1 1 calc R U . . .
C1 C 0.13009(6) 0.9012(2) 0.64717(7) 0.0353(3) Uani 1 1 d . . . . .
H1 H 0.086845 1.011039 0.628929 0.042 Uiso 1 1 calc R U . . .
C13 C 0.05380(6) 0.2709(2) 0.33265(6) 0.0381(3) Uani 1 1 d . . . . .
H13 H 0.016378 0.248324 0.280131 0.046 Uiso 1 1 calc R U . . .
C2 C 0.18048(7) 0.9269(2) 0.72418(7) 0.0379(3) Uani 1 1 d . . . . .
H2 H 0.172319 1.054067 0.759230 0.045 Uiso 1 1 calc R U . . .

loop_
_atom_site_aniso_label
_atom_site_aniso_U_11
_atom_site_aniso_U_22
_atom_site_aniso_U_33
_atom_site_aniso_U_23
_atom_site_aniso_U_13
_atom_site_aniso_U_12
N1 0.0417(5) 0.0479(6) 0.0380(5) 0.0137(5) 0.0148(4) 0.0051(5)
C18 0.0286(5) 0.0244(5) 0.0208(4) -0.0035(4) 0.0062(4) 0.0002(4)
C10 0.0265(5) 0.0260(5) 0.0269(5) 0.0030(4) 0.0113(4) -0.0012(4)
C5 0.0255(5) 0.0272(5) 0.0277(5) 0.0015(4) 0.0121(4) -0.0026(4)
C9 0.0276(5) 0.0271(5) 0.0273(5) 0.0019(4) 0.0116(4) -0.0032(4)
C6 0.0266(5) 0.0292(5) 0.0324(5) 0.0009(4) 0.0139(4) -0.0012(4)
C17 0.0263(5) 0.0319(5) 0.0282(5) 0.0018(4) 0.0095(4) 0.0028(4)
C15 0.0313(5) 0.0257(5) 0.0245(4) 0.0013(4) 0.0090(4) 0.0005(4)
C16 0.0288(5) 0.0235(5) 0.0220(4) -0.0008(4) 0.0067(4) -0.0001(4)
C19 0.0305(5) 0.0254(5) 0.0289(5) -0.0017(4) 0.0088(4) -0.0012(4)
C23 0.0317(5) 0.0281(5) 0.0258(5) -0.0016(4) 0.0103(4) 0.0001(4)
C8 0.0259(5) 0.0331(5) 0.0289(5) 0.0036(4) 0.0102(4) -0.0031(4)
C7 0.0258(5) 0.0340(6) 0.0351(5) 0.0047(4) 0.0109(4) 0.0042(4)
C11 0.0333(5) 0.0307(5) 0.0319(5) -0.0009(4) 0.0128(4) -0.0026(4)
C4 0.0292(5) 0.0338(5) 0.0282(5) 0.0009(4) 0.0106(4) -0.0020(4)
C20 0.0395(6) 0.0252(5) 0.0283(5) -0.0003(4) 0.0062(4) 0.0031(4)
C22 0.0281(5) 0.0386(6) 0.0322(5) -0.0065(4) 0.0099(4) 0.0004(4)
C21 0.0312(5) 0.0336(6) 0.0302(5) -0.0053(4) 0.0033(4) 0.0080(4)
C12 0.0403(6) 0.0374(6) 0.0310(5) -0.0056(4) 0.0146(4) -0.0092(5)
C3 0.0373(6) 0.0412(6) 0.0292(5) -0.0042(5) 0.0130(4) -0.0069(5)
C14 0.0285(5) 0.0453(7) 0.0310(5) 0.0060(5) 0.0068(4) -0.0011(5)
C1 0.0322(5) 0.0345(6) 0.0434(6) -0.0022(5) 0.0179(5) 0.0034(5)
C13 0.0343(5) 0.0500(7) 0.0273(5) -0.0006(5) 0.0063(4) -0.0095(5)
C2 0.0420(6) 0.0382(6) 0.0403(6) -0.0104(5) 0.0227(5) -0.0035(5)

loop_
_atom_type_symbol
_atom_type_description
_atom_type_scat_dispersion_real
_atom_type_scat_dispersion_imag
_atom_type_scat_source
C C 0.0181 0.0091 'International Tables Vol C Tables 4.2.6.8 and 6.1.1.4'
H H 0.0000 0.0000 'International Tables Vol C Tables 4.2.6.8 and 6.1.1.4'
N N 0.0311 0.0180 'International Tables Vol C Tables 4.2.6.8 and 6.1.1.4'

loop_
_geom_angle_atom_site_label_1
_geom_angle_atom_site_label_2
_geom_angle_atom_site_label_3
_geom_angle
_geom_angle_site_symmetry_1
_geom_angle_site_symmetry_3
_geom_angle_publ_flag
C19 C18 C16 120.07(9) . . ?
C23 C18 C16 121.28(9) . . ?
C23 C18 C19 118.64(9) . . ?
C5 C10 C15 118.20(8) . . ?
C9 C10 C5 120.43(9) . . ?
C9 C10 C15 121.35(9) . . ?
C10 C5 C6 119.81(9) . . ?
C10 C5 C4 122.31(9) . . ?
C6 C5 C4 117.88(9) . . ?
C10 C9 C8 118.98(9) . . ?
C10 C9 C11 123.03(9) . . ?
C11 C9 C8 117.95(9) . . ?
C7 C6 C5 119.04(9) . . ?
C7 C6 C1 122.11(10) . . ?
C1 C6 C5 118.85(9) . . ?
N1 C17 C16 179.45(13) . . ?
C10 C15 H15 117.1 . . ?
C16 C15 C10 125.75(9) . . ?
C16 C15 H15 117.1 . . ?
C17 C16 C18 117.15(8) . . ?
C15 C16 C18 124.76(9) . . ?
C15 C16 C17 118.05(9) . . ?
C18 C19 H19 119.6 . . ?
C20 C19 C18 120.74(9) . . ?
C20 C19 H19 119.6 . . ?
C18 C23 H23 119.8 . . ?
C22 C23 C18 120.42(10) . . ?
C22 C23 H23 119.8 . . ?
C7 C8 C9 119.82(9) . . ?
C7 C8 C14 121.36(10) . . ?
C14 C8 C9 118.82(10) . . ?
C6 C7 H7 119.1 . . ?
C8 C7 C6 121.84(9) . . ?
C8 C7 H7 119.1 . . ?
C9 C11 H11 119.5 . . ?
C12 C11 C9 121.08(10) . . ?
C12 C11 H11 119.5 . . ?
C5 C4 H4 119.4 . . ?
C3 C4 C5 121.24(10) . . ?
C3 C4 H4 119.4 . . ?
C19 C20 H20 119.9 . . ?
C19 C20 C21 120.12(10) . . ?
C21 C20 H20 119.9 . . ?
C23 C22 H22 119.8 . . ?
C21 C22 C23 120.32(10) . . ?
C21 C22 H22 119.8 . . ?
C20 C21 H21 120.1 . . ?
C22 C21 C20 119.75(10) . . ?
C22 C21 H21 120.1 . . ?
C11 C12 H12 119.7 . . ?
C11 C12 C13 120.64(10) . . ?
C13 C12 H12 119.7 . . ?
C4 C3 H3 119.7 . . ?
C4 C3 C2 120.65(10) . . ?
C2 C3 H3 119.7 . . ?
C8 C14 H14 119.4 . . ?
C13 C14 C8 121.13(10) . . ?
C13 C14 H14 119.4 . . ?
C6 C1 H1 119.4 . . ?
C2 C1 C6 121.27(10) . . ?
C2 C1 H1 119.4 . . ?
C12 C13 H13 119.8 . . ?
C14 C13 C12 120.38(10) . . ?
C14 C13 H13 119.8 . . ?
C3 C2 H2 120.0 . . ?
C1 C2 C3 120.09(10) . . ?
C1 C2 H2 120.0 . . ?

loop_
_geom_bond_atom_site_label_1
_geom_bond_atom_site_label_2
_geom_bond_distance
_geom_bond_site_symmetry_2
_geom_bond_publ_flag
N1 C17 1.1435(13) . ?
C18 C16 1.4812(13) . ?
C18 C19 1.3972(14) . ?
C18 C23 1.3955(14) . ?
C10 C5 1.4118(14) . ?
C10 C9 1.4117(14) . ?
C10 C15 1.4770(13) . ?
C5 C6 1.4314(14) . ?
C5 C4 1.4318(14) . ?
C9 C8 1.4346(14) . ?
C9 C11 1.4317(14) . ?
C6 C7 1.3931(15) . ?
C6 C1 1.4287(15) . ?
C17 C16 1.4486(13) . ?
C15 H15 0.9500 . ?
C15 C16 1.3442(14) . ?
C19 H19 0.9500 . ?
C19 C20 1.3808(15) . ?
C23 H23 0.9500 . ?
C23 C22 1.3865(15) . ?
C8 C7 1.3903(15) . ?
C8 C14 1.4316(14) . ?
C7 H7 0.9500 . ?
C11 H11 0.9500 . ?
C11 C12 1.3626(15) . ?
C4 H4 0.9500 . ?
C4 C3 1.3607(15) . ?
C20 H20 0.9500 . ?
C20 C21 1.3881(16) . ?
C22 H22 0.9500 . ?
C22 C21 1.3833(16) . ?
C21 H21 0.9500 . ?
C12 H12 0.9500 . ?
C12 C13 1.4174(17) . ?
C3 H3 0.9500 . ?
C3 C2 1.4164(17) . ?
C14 H14 0.9500 . ?
C14 C13 1.3524(17) . ?
C1 H1 0.9500 . ?
C1 C2 1.3569(16) . ?
C13 H13 0.9500 . ?
C2 H2 0.9500 . ?

loop_
_geom_torsion_atom_site_label_1
_geom_torsion_atom_site_label_2
_geom_torsion_atom_site_label_3
_geom_torsion_atom_site_label_4
_geom_torsion
_geom_torsion_site_symmetry_1
_geom_torsion_site_symmetry_2
_geom_torsion_site_symmetry_3
_geom_torsion_site_symmetry_4
_geom_torsion_publ_flag
C18 C19 C20 C21 -0.68(15) . . . . ?
C18 C23 C22 C21 0.33(15) . . . . ?
C10 C5 C6 C7 2.11(14) . . . . ?
C10 C5 C6 C1 -177.79(9) . . . . ?
C10 C5 C4 C3 178.75(9) . . . . ?
C10 C9 C8 C7 0.63(14) . . . . ?
C10 C9 C8 C14 -178.83(9) . . . . ?
C10 C9 C11 C12 178.23(9) . . . . ?
C10 C15 C16 C18 179.25(9) . . . . ?
C10 C15 C16 C17 1.61(15) . . . . ?
C5 C10 C9 C8 2.09(14) . . . . ?
C5 C10 C9 C11 -175.38(9) . . . . ?
C5 C10 C15 C16 -114.82(11) . . . . ?
C5 C6 C7 C8 0.63(15) . . . . ?
C5 C6 C1 C2 -1.28(16) . . . . ?
C5 C4 C3 C2 -0.74(16) . . . . ?
C9 C10 C5 C6 -3.47(14) . . . . ?
C9 C10 C5 C4 177.18(9) . . . . ?
C9 C10 C15 C16 66.70(14) . . . . ?
C9 C8 C7 C6 -2.00(15) . . . . ?
C9 C8 C14 C13 0.99(15) . . . . ?
C9 C11 C12 C13 0.04(16) . . . . ?
C6 C5 C4 C3 -0.61(15) . . . . ?
C6 C1 C2 C3 -0.07(17) . . . . ?
C15 C10 C5 C6 178.04(8) . . . . ?
C15 C10 C5 C4 -1.31(14) . . . . ?
C15 C10 C9 C8 -179.47(9) . . . . ?
C15 C10 C9 C11 3.06(15) . . . . ?
C16 C18 C19 C20 -178.58(9) . . . . ?
C16 C18 C23 C22 178.75(9) . . . . ?
C19 C18 C16 C17 -160.72(9) . . . . ?
C19 C18 C16 C15 21.62(14) . . . . ?
C19 C18 C23 C22 -0.62(14) . . . . ?
C19 C20 C21 C22 0.37(15) . . . . ?
C23 C18 C16 C17 19.92(13) . . . . ?
C23 C18 C16 C15 -157.75(10) . . . . ?
C23 C18 C19 C20 0.80(14) . . . . ?
C23 C22 C21 C20 -0.20(15) . . . . ?
C8 C9 C11 C12 0.73(15) . . . . ?
C8 C14 C13 C12 -0.22(17) . . . . ?
C7 C6 C1 C2 178.83(10) . . . . ?
C7 C8 C14 C13 -178.45(10) . . . . ?
C11 C9 C8 C7 178.23(9) . . . . ?
C11 C9 C8 C14 -1.22(14) . . . . ?
C11 C12 C13 C14 -0.31(17) . . . . ?
C4 C5 C6 C7 -178.51(9) . . . . ?
C4 C5 C6 C1 1.59(14) . . . . ?
C4 C3 C2 C1 1.10(17) . . . . ?
C14 C8 C7 C6 177.44(10) . . . . ?
C1 C6 C7 C8 -179.47(9) . . . . ?
